data_7008707
loop_
_publ_author_name
'Jantunen, Kimberly C.'
'Haftbaradaran, Farzad'
'Katz, Michael J.'
'Batchelor, Raymond J.'
'Schatte, Gabriele'
'Leznoff, Daniel B.'

_publ_section_title
;
 Synthesis and structure of diamido ether uranium(IV) and thorium(IV)
 halide "ate" complexes and their conversion to salt-free bis(alkyl)
 complexes.
;
_journal_issue 18
_journal_name_full 'Dalton transactions (Cambridge, England : 2003)'
_journal_page_first 3083
_journal_page_last 3091
_journal_paper_doi 10.1039/b506180f
_journal_year 2005
_chemical_formula_moiety ' C36 H58 Cl3 Li1 N2 O3 U1 '
_chemical_formula_sum 'C36 H58 Cl3 Li N2 O3 U'
_chemical_formula_weight 918.19
_chemical_name_systematic ?
_space_group_IT_number 14
_symmetry_cell_setting monoclinic
_symmetry_space_group_name_Hall '-P 2ybc'
_symmetry_space_group_name_H-M 'P 1 21/c 1'
_atom_sites_solution_hydrogens geom
_atom_sites_solution_primary direct
_cell_angle_alpha 90
_cell_angle_beta 106.776(16)
_cell_angle_gamma 90
_cell_formula_units_Z 4
_cell_length_a 13.266(3)
_cell_length_b 19.914(2)
_cell_length_c 16.697(3)
_cell_measurement_reflns_used 22
_cell_measurement_temperature 293
_cell_measurement_theta_max 15
_cell_measurement_theta_min 14
_cell_volume 4223.3(13)
_computing_cell_refinement
;
NRC DIFRAC
;
_computing_data_collection
;
NRC DIFRAC
;
_computing_data_reduction
;
NRC DIFRAC
;
_computing_structure_solution
;
SIR92 (Altomare et al, 1994)
;
_diffrn_ambient_temperature 293
_diffrn_measured_fraction_theta_full 0.999
_diffrn_measured_fraction_theta_max 0.999
_diffrn_measurement_device_type 'Enraf-Nonius CAD4'
_diffrn_measurement_method \w/2\q
_diffrn_radiation_monochromator graphite
_diffrn_radiation_type 'Mo K\a'
_diffrn_radiation_wavelength 0.70930
_diffrn_reflns_av_R_equivalents 0.00
_diffrn_reflns_limit_h_max 11
_diffrn_reflns_limit_h_min -12
_diffrn_reflns_limit_k_max 18
_diffrn_reflns_limit_k_min 0
_diffrn_reflns_limit_l_max 15
_diffrn_reflns_limit_l_min 0
_diffrn_reflns_number 3835
_diffrn_reflns_theta_full 19.500
_diffrn_reflns_theta_max 19.500
_diffrn_reflns_theta_min 2.011
_diffrn_standards_decay_% 2.78
_diffrn_standards_interval_count 25
_diffrn_standards_interval_time 150
_diffrn_standards_number 2
_exptl_absorpt_coefficient_mu 3.866
_exptl_absorpt_correction_T_max 0.6508
_exptl_absorpt_correction_T_min 0.3281
_exptl_absorpt_correction_type psi-scan
_exptl_crystal_colour ' green '
_exptl_crystal_density_diffrn 1.444
_exptl_crystal_description ' block '
_exptl_crystal_F_000 1832
_exptl_crystal_size_max 0.40
_exptl_crystal_size_mid 0.30
_exptl_crystal_size_min 0.20
_refine_diff_density_max 0.53
_refine_diff_density_min -0.47
_refine_ls_extinction_method None
_refine_ls_goodness_of_fit_ref 1.1884
_refine_ls_hydrogen_treatment mixed
_refine_ls_matrix_type full
_refine_ls_number_parameters 238
_refine_ls_number_reflns 1736
_refine_ls_number_restraints 0
_refine_ls_R_factor_all 0.1603
_refine_ls_R_factor_gt 0.0390
_refine_ls_shift/su_max 0.000203
_refine_ls_structure_factor_coef F
_refine_ls_weighting_details
;
w=1/[\s^2^(Fo) + (0.02Fo)^2^]
;
_refine_ls_weighting_scheme calc
_refine_ls_wR_factor_all 0.0467
_refine_ls_wR_factor_gt 0.0389
_refine_ls_wR_factor_ref 0.0389
_reflns_limit_h_max 11
_reflns_limit_h_min -12
_reflns_limit_k_max 18
_reflns_limit_k_min 0
_reflns_limit_l_max 15
_reflns_limit_l_min 0
_reflns_number_gt 1736
_reflns_number_total 3693
_reflns_threshold_expression I>2.50u(I)
_oxford_refine_ls_scale 0.3737(7)
_cod_data_source_file b506180f.txt
_cod_data_source_block 1
_cod_depositor_comments
;
The following automatic conversions were performed:
'_symmetry_cell_setting' value 'Monoclinic' changed to 'monoclinic'
according to '/home/saulius/struct/CIF-dictionaries/cif_core.dic'
dictionary named 'cif_core.dic' version 2.4.1 from 2010-06-29.

Automatic conversion script
Id: cif_fix_enum 1527 2010-12-29 10:47:43Z saulius 
;
_cod_original_sg_symbol_H-M 'P 1 21/c 1 '
_cod_original_formula_sum ' C36 H58 Cl3 Li1 N2 O3 U1 '
_cod_database_code 7008707

loop_
_symmetry_equiv_pos_as_xyz
x,y,z
-x,-y,-z
-x,y+1/2,-z+1/2
x,-y+1/2,z+1/2

loop_
_atom_site_label
_atom_site_type_symbol
_atom_site_fract_x
_atom_site_fract_y
_atom_site_fract_z
_atom_site_U_iso_or_equiv
_atom_site_occupancy
_atom_site_adp_type
_atom_site_refinement_flags_posn
_atom_site_refinement_flags_adp
_atom_site_refinement_flags_occupancy
_atom_site_disorder_assembly
_atom_site_disorder_group
_atom_site_attached_hydrogens
U1 U 0.80031(7) 0.06021(4) 0.79774(5) 0.0464 1.0000 Uani . . . . . .
Cl1 Cl 0.7018(5) 0.0225(3) 0.6391(3) 0.0886 1.0000 Uani . . . . . .
Cl2 Cl 0.6814(4) 0.1712(2) 0.7466(3) 0.0752 1.0000 Uani . . . . . .
Cl3 Cl 0.9176(4) -0.0497(2) 0.8254(3) 0.0701 1.0000 Uani . . . . . .
O1 O 0.8902(10) 0.0810(6) 0.9444(7) 0.0667 1.0000 Uani . . . . . .
O2 O 0.6408(13) 0.1738(9) 0.5291(10) 0.1273 1.0000 Uani . . . . . .
O3 O 0.4599(12) 0.1073(9) 0.5776(10) 0.1179 1.0000 Uani . . . . . .
N1 N 0.7092(11) 0.0269(6) 0.8801(9) 0.0526 1.0000 Uani . . . . . .
N2 N 0.9416(12) 0.1218(7) 0.8128(9) 0.0498 1.0000 Uani . . . . . .
C1 C 0.7534(15) 0.0227(9) 0.9732(12) 0.070(6) 1.0000 Uiso . . . . . .
C2 C 0.8309(16) 0.0763(9) 1.0026(13) 0.088(7) 1.0000 Uiso . . . . . .
C3 C 0.9743(16) 0.1264(10) 0.9634(12) 0.077(7) 1.0000 Uiso . . . . . .
C4 C 1.0217(16) 0.1246(10) 0.8924(12) 0.072(6) 1.0000 Uiso . . . . . .
C5 C 0.6045(16) 0.0002(9) 0.8534(11) 0.052(5) 1.0000 Uiso . . . . . .
C6 C 0.5893(15) -0.0675(10) 0.8289(11) 0.068(6) 1.0000 Uiso . . . . . .
C7 C 0.4847(19) -0.0926(11) 0.8029(13) 0.095(8) 1.0000 Uiso . . . . . .
C8 C 0.3999(19) -0.0513(12) 0.8010(12) 0.104(7) 1.0000 Uiso . . . . . .
C9 C 0.4145(19) 0.0152(11) 0.8284(13) 0.094(7) 1.0000 Uiso . . . . . .
C10 C 0.5169(16) 0.0401(9) 0.8532(11) 0.063(6) 1.0000 Uiso . . . . . .
C11 C 0.9727(14) 0.1588(9) 0.7486(10) 0.046(5) 1.0000 Uiso . . . . . .
C12 C 1.0031(13) 0.1238(8) 0.6884(10) 0.043(5) 1.0000 Uiso . . . . . .
C13 C 1.0361(15) 0.1558(9) 0.6259(12) 0.072(6) 1.0000 Uiso . . . . . .
C14 C 1.0382(16) 0.2256(10) 0.6248(13) 0.088(7) 1.0000 Uiso . . . . . .
C15 C 1.0077(15) 0.2617(10) 0.6849(12) 0.073(7) 1.0000 Uiso . . . . . .
C16 C 0.9726(15) 0.2316(9) 0.7458(11) 0.060(6) 1.0000 Uiso . . . . . .
C17 C 0.733(2) 0.2130(14) 0.5410(17) 0.158(12) 1.0000 Uiso . . . . . .
C18 C 0.754(3) 0.2151(15) 0.461(2) 0.193(14) 1.0000 Uiso . . . . . .
C19 C 0.694(3) 0.1644(19) 0.410(2) 0.25(2) 1.0000 Uiso . . . . . .
C20 C 0.606(2) 0.1606(15) 0.4457(19) 0.165(13) 1.0000 Uiso . . . . . .
C21 C 0.417(2) 0.0435(14) 0.5943(18) 0.161(13) 1.0000 Uiso . . . . . .
C22 C 0.304(2) 0.0590(15) 0.5771(17) 0.166(11) 1.0000 Uiso . . . . . .
C23 C 0.284(2) 0.1203(15) 0.5388(19) 0.176(13) 1.0000 Uiso . . . . . .
C24 C 0.382(3) 0.1474(16) 0.532(2) 0.197(16) 1.0000 Uiso . . . . . .
C25 C 0.6776(18) -0.1152(10) 0.8348(13) 0.089(7) 1.0000 Uiso . . . . . .
C26 C 0.6684(19) -0.1500(11) 0.7519(14) 0.131(10) 1.0000 Uiso . . . . . .
C27 C 0.6854(18) -0.1664(11) 0.9019(14) 0.127(10) 1.0000 Uiso . . . . . .
C28 C 0.5289(19) 0.1114(10) 0.8844(13) 0.094(7) 1.0000 Uiso . . . . . .
C29 C 0.4519(18) 0.1596(11) 0.8211(14) 0.131(10) 1.0000 Uiso . . . . . .
C30 C 0.5047(18) 0.1174(11) 0.9693(14) 0.127(9) 1.0000 Uiso . . . . . .
C31 C 1.0100(15) 0.0468(9) 0.6866(11) 0.070(6) 1.0000 Uiso . . . . . .
C32 C 0.9812(17) 0.0134(11) 0.6027(13) 0.118(9) 1.0000 Uiso . . . . . .
C33 C 1.1207(17) 0.0266(10) 0.7365(13) 0.110(9) 1.0000 Uiso . . . . . .
C34 C 0.9337(17) 0.2727(10) 0.8076(13) 0.082(7) 1.0000 Uiso . . . . . .
C35 C 0.8506(18) 0.3218(11) 0.7626(13) 0.128(9) 1.0000 Uiso . . . . . .
C36 C 1.0309(17) 0.3079(11) 0.8670(14) 0.127(9) 1.0000 Uiso . . . . . .
Li1 Li 0.603(3) 0.1249(19) 0.615(2) 0.091(13) 1.0000 Uiso . . . . . .
H11 H 0.7873 -0.0195 0.9878 0.09(2) 1.0000 Uiso R . . . . .
H12 H 0.6987 0.0271 0.9992 0.09(2) 1.0000 Uiso R . . . . .
H21 H 0.8760 0.0661 1.0567 0.11(2) 1.0000 Uiso R . . . . .
H22 H 0.7955 0.1175 1.0046 0.11(2) 1.0000 Uiso R . . . . .
H31 H 1.0256 0.1140 1.0138 0.11(2) 1.0000 Uiso R . . . . .
H32 H 0.9494 0.1704 0.9691 0.11(2) 1.0000 Uiso R . . . . .
H41 H 1.0629 0.1639 0.8943 0.10(2) 1.0000 Uiso R . . . . .
H42 H 1.0654 0.0860 0.8983 0.10(2) 1.0000 Uiso R . . . . .
H71 H 0.4731 -0.1381 0.7855 0.17(4) 1.0000 Uiso R . . . . .
H81 H 0.3302 -0.0686 0.7828 0.18(4) 1.0000 Uiso R . . . . .
H91 H 0.3566 0.0430 0.8291 0.18(4) 1.0000 Uiso R . . . . .
H131 H 1.0555 0.1302 0.5846 0.14(4) 1.0000 Uiso R . . . . .
H141 H 1.0599 0.2481 0.5825 0.17(4) 1.0000 Uiso R . . . . .
H151 H 1.0123 0.3093 0.6845 0.16(4) 1.0000 Uiso R . . . . .
H171 H 0.7896 0.1934 0.5828 0.17(3) 1.0000 Uiso R . . . . .
H172 H 0.7216 0.2575 0.5569 0.17(3) 1.0000 Uiso R . . . . .
H181 H 0.8249 0.2018 0.4682 0.23(3) 1.0000 Uiso R . . . . .
H182 H 0.7431 0.2587 0.4370 0.23(3) 1.0000 Uiso R . . . . .
H191 H 0.7284 0.1228 0.4078 0.28(3) 1.0000 Uiso R . . . . .
H192 H 0.6673 0.1820 0.3551 0.28(3) 1.0000 Uiso R . . . . .
H201 H 0.5495 0.1899 0.4193 0.20(3) 1.0000 Uiso R . . . . .
H202 H 0.5815 0.1155 0.4390 0.20(3) 1.0000 Uiso R . . . . .
H211 H 0.4466 0.0300 0.6508 0.17(3) 1.0000 Uiso R . . . . .
H212 H 0.4281 0.0093 0.5581 0.17(3) 1.0000 Uiso R . . . . .
H221 H 0.2860 0.0612 0.6280 0.18(3) 1.0000 Uiso R . . . . .
H222 H 0.2632 0.0253 0.5421 0.18(3) 1.0000 Uiso R . . . . .
H231 H 0.2505 0.1494 0.5685 0.20(3) 1.0000 Uiso R . . . . .
H232 H 0.2391 0.1142 0.4835 0.20(3) 1.0000 Uiso R . . . . .
H241 H 0.3903 0.1907 0.5566 0.25(3) 1.0000 Uiso R . . . . .
H242 H 0.3834 0.1510 0.4752 0.25(3) 1.0000 Uiso R . . . . .
H251 H 0.7401 -0.0890 0.8489 0.17(5) 1.0000 Uiso R . . . . .
H261 H 0.7256 -0.1802 0.7577 0.16(4) 1.0000 Uiso R . . . . .
H262 H 0.6040 -0.1741 0.7351 0.16(4) 1.0000 Uiso R . . . . .
H263 H 0.6693 -0.1171 0.7108 0.16(4) 1.0000 Uiso R . . . . .
H271 H 0.7421 -0.1959 0.9028 0.14(4) 1.0000 Uiso R . . . . .
H272 H 0.6988 -0.1445 0.9545 0.14(4) 1.0000 Uiso R . . . . .
H273 H 0.6220 -0.1915 0.8913 0.14(4) 1.0000 Uiso R . . . . .
H281 H 0.6001 0.1233 0.8906 0.14(5) 1.0000 Uiso R . . . . .
H291 H 0.4617 0.2042 0.8421 0.13(3) 1.0000 Uiso R . . . . .
H292 H 0.3814 0.1460 0.8149 0.13(3) 1.0000 Uiso R . . . . .
H293 H 0.4656 0.1578 0.7684 0.13(3) 1.0000 Uiso R . . . . .
H301 H 0.5141 0.1626 0.9881 0.13(3) 1.0000 Uiso R . . . . .
H302 H 0.5507 0.0891 1.0095 0.13(3) 1.0000 Uiso R . . . . .
H303 H 0.4339 0.1042 0.9624 0.13(3) 1.0000 Uiso R . . . . .
H311 H 0.9567 0.0326 0.7106 0.16(5) 1.0000 Uiso R . . . . .
H321 H 0.9879 -0.0339 0.6105 0.15(3) 1.0000 Uiso R . . . . .
H322 H 1.0276 0.0283 0.5724 0.15(3) 1.0000 Uiso R . . . . .
H323 H 0.9107 0.0240 0.5722 0.15(3) 1.0000 Uiso R . . . . .
H331 H 1.1262 -0.0209 0.7362 0.12(3) 1.0000 Uiso R . . . . .
H332 H 1.1365 0.0422 0.7925 0.12(3) 1.0000 Uiso R . . . . .
H333 H 1.1689 0.0457 0.7105 0.12(3) 1.0000 Uiso R . . . . .
H341 H 0.9012 0.2456 0.8399 0.12(5) 1.0000 Uiso R . . . . .
H351 H 0.8279 0.3477 0.8019 0.11(3) 1.0000 Uiso R . . . . .
H352 H 0.8796 0.3506 0.7297 0.11(3) 1.0000 Uiso R . . . . .
H353 H 0.7922 0.2982 0.7272 0.11(3) 1.0000 Uiso R . . . . .
H361 H 1.0101 0.3347 0.9065 0.11(3) 1.0000 Uiso R . . . . .
H362 H 1.0799 0.2749 0.8956 0.11(3) 1.0000 Uiso R . . . . .
H363 H 1.0629 0.3355 0.8348 0.11(3) 1.0000 Uiso R . . . . .

loop_
_atom_site_aniso_label
_atom_site_aniso_U_11
_atom_site_aniso_U_22
_atom_site_aniso_U_33
_atom_site_aniso_U_23
_atom_site_aniso_U_13
_atom_site_aniso_U_12
U1 0.0491(5) 0.0453(4) 0.0404(4) 0.0016(7) 0.0057(3) -0.0023(7)
Cl1 0.091(5) 0.102(4) 0.060(4) -0.023(3) 0.002(3) -0.002(4)
Cl2 0.081(5) 0.068(4) 0.071(4) 0.013(3) 0.013(3) 0.016(3)
Cl3 0.074(4) 0.050(3) 0.085(4) 0.014(3) 0.022(3) 0.012(3)
O1 0.058(10) 0.084(11) 0.056(9) -0.005(7) 0.011(7) -0.022(8)
O2 0.119(15) 0.173(16) 0.075(12) 0.042(11) 0.002(11) -0.064(13)
O3 0.065(13) 0.135(15) 0.129(15) 0.026(12) -0.011(11) -0.009(12)
N1 0.047(12) 0.043(9) 0.047(11) -0.008(7) -0.018(9) 0.001(8)
N2 0.058(13) 0.041(10) 0.043(11) 0.001(8) 0.004(10) 0.004(9)

loop_
_atom_type_symbol
_atom_type_scat_dispersion_real
_atom_type_scat_dispersion_imag
_atom_type_scat_Cromer_Mann_a1
_atom_type_scat_Cromer_Mann_b1
_atom_type_scat_Cromer_Mann_a2
_atom_type_scat_Cromer_Mann_b2
_atom_type_scat_Cromer_Mann_a3
_atom_type_scat_Cromer_Mann_b3
_atom_type_scat_Cromer_Mann_a4
_atom_type_scat_Cromer_Mann_b4
_atom_type_scat_Cromer_Mann_c
_atom_type_scat_source
'U ' -10.6730 9.6540 36.0228 0.5293 23.4128 3.3253 14.9491 16.0927 4.1880 100.6130 13.3966 International_Tables_Vol_IV_Table_2.2B
'Cl ' 0.1320 0.1590 11.4604 0.0104 7.1964 1.1662 6.2556 18.5194 1.6455 47.7784 -9.5574 International_Tables_Vol_IV_Table_2.2B
'O ' 0.0080 0.0060 3.0485 13.2771 2.2868 5.7011 1.5463 0.3239 0.8670 32.9089 0.2508 International_Tables_Vol_IV_Table_2.2B
'N ' 0.0040 0.0030 12.2126 0.0057 3.1322 9.8933 2.0125 28.9975 1.1663 0.5826 -11.5290 International_Tables_Vol_IV_Table_2.2B
'C ' 0.0020 0.0020 2.3100 20.8439 1.0200 10.2075 1.5886 0.5687 0.8650 51.6512 0.2156 International_Tables_Vol_IV_Table_2.2B
'Li ' 0.0000 0.0000 1.1282 3.9546 0.7508 1.0524 0.6175 85.3906 0.4653 168.2610 0.0377 International_Tables_Vol_IV_Table_2.2B
'H ' 0.0000 0.0000 0.4930 10.5109 0.3229 26.1257 0.1402 3.1424 0.0408 57.7998 0.0030 International_Tables_Vol_IV_Table_2.2B

loop_
_geom_angle_atom_site_label_1
_geom_angle_site_symmetry_1
_geom_angle_atom_site_label_2
_geom_angle_site_symmetry_2
_geom_angle_atom_site_label_3
_geom_angle_site_symmetry_3
_geom_angle
_geom_angle_publ_flag
Cl1 . U1 . Cl2 . 81.06(16) yes
Cl1 . U1 . Cl3 . 92.01(16) yes
Cl2 . U1 . Cl3 . 171.80(15) yes
Cl1 . U1 . O1 . 173.7(3) yes
Cl2 . U1 . O1 . 104.5(3) yes
Cl3 . U1 . O1 . 82.7(3) yes
Cl1 . U1 . N1 . 109.6(4) yes
Cl2 . U1 . N1 . 93.9(4) yes
Cl3 . U1 . N1 . 92.5(3) yes
O1 . U1 . N1 . 67.4(5) yes
Cl1 . U1 . N2 . 115.1(4) yes
Cl2 . U1 . N2 . 88.8(4) yes
Cl3 . U1 . N2 . 90.2(4) yes
O1 . U1 . N2 . 68.6(5) yes
N1 . U1 . N2 . 135.2(5) yes
U1 . Cl1 . Li1 . 91.0(10) yes
U1 . Cl2 . Li1 . 92.0(10) yes
U1 . O1 . C2 . 118.1(11) yes
U1 . O1 . C3 . 117.7(10) yes
C2 . O1 . C3 . 116.8(14) yes
C17 . O2 . C20 . 106.1(20) yes
C17 . O2 . Li1 . 125(2) yes
C20 . O2 . Li1 . 126(2) yes
C21 . O3 . C24 . 110(2) yes
C21 . O3 . Li1 . 122(2) yes
C24 . O3 . Li1 . 128(2) yes
U1 . N1 . C1 . 123.3(11) yes
U1 . N1 . C5 . 125.5(11) yes
C1 . N1 . C5 . 110.9(14) yes
U1 . N2 . C4 . 120.3(11) yes
U1 . N2 . C11 . 127.9(11) yes
C4 . N2 . C11 . 111.7(15) yes
N1 . C1 . C2 . 109.5(15) yes
N1 . C1 . H11 . 109.3 no
C2 . C1 . H11 . 109.0 no
N1 . C1 . H12 . 110.2 no
C2 . C1 . H12 . 109.5 no
H11 . C1 . H12 . 109.5 no
C1 . C2 . O1 . 107.0(16) yes
C1 . C2 . H21 . 110.5 no
O1 . C2 . H21 . 110.1 no
C1 . C2 . H22 . 109.6 no
O1 . C2 . H22 . 110.2 no
H21 . C2 . H22 . 109.5 no
O1 . C3 . C4 . 107.2(15) yes
O1 . C3 . H31 . 110.6 no
C4 . C3 . H31 . 109.8 no
O1 . C3 . H32 . 109.9 no
C4 . C3 . H32 . 109.9 no
H31 . C3 . H32 . 109.5 no
C3 . C4 . N2 . 111.4(17) yes
C3 . C4 . H41 . 108.9 no
N2 . C4 . H41 . 109.0 no
C3 . C4 . H42 . 108.7 no
N2 . C4 . H42 . 109.3 no
H41 . C4 . H42 . 109.5 no
N1 . C5 . C6 . 119.4(17) yes
N1 . C5 . C10 . 121.2(16) yes
C6 . C5 . C10 . 119.4(19) yes
C5 . C6 . C7 . 118.2(19) yes
C5 . C6 . C25 . 123.2(19) yes
C7 . C6 . C25 . 118.4(20) yes
C6 . C7 . C8 . 121(2) yes
C6 . C7 . H71 . 119.2 no
C8 . C7 . H71 . 120.0 no
C7 . C8 . C9 . 121(2) yes
C7 . C8 . H81 . 120.1 no
C9 . C8 . H81 . 118.6 no
C8 . C9 . C10 . 118(2) yes
C8 . C9 . H91 . 121.3 no
C10 . C9 . H91 . 120.8 no
C5 . C10 . C9 . 122.3(18) yes
C5 . C10 . C28 . 121.8(20) yes
C9 . C10 . C28 . 116(2) yes
N2 . C11 . C12 . 119.1(15) yes
N2 . C11 . C16 . 122.2(15) yes
C12 . C11 . C16 . 118.7(16) yes
C11 . C12 . C13 . 122.4(16) yes
C11 . C12 . C31 . 123.5(15) yes
C13 . C12 . C31 . 114.0(16) yes
C12 . C13 . C14 . 118.5(18) yes
C12 . C13 . H131 . 120.4 no
C14 . C13 . H131 . 121.1 no
C13 . C14 . C15 . 119.9(20) yes
C13 . C14 . H141 . 119.4 no
C15 . C14 . H141 . 120.7 no
C14 . C15 . C16 . 122.9(19) yes
C14 . C15 . H151 . 118.6 no
C16 . C15 . H151 . 118.5 no
C11 . C16 . C15 . 117.6(17) yes
C11 . C16 . C34 . 120.8(17) yes
C15 . C16 . C34 . 121.5(18) yes
O2 . C17 . C18 . 106(2) yes
O2 . C17 . H171 . 110.2 no
C18 . C17 . H171 . 111.6 no
O2 . C17 . H172 . 110.8 no
C18 . C17 . H172 . 108.7 no
H171 . C17 . H172 . 109.5 no
C17 . C18 . C19 . 108(3) yes
C17 . C18 . H181 . 108.7 no
C19 . C18 . H181 . 104.1 no
C17 . C18 . H182 . 111.5 no
C19 . C18 . H182 . 114.5 no
H181 . C18 . H182 . 109.5 no
C18 . C19 . C20 . 100(3) yes
C18 . C19 . H191 . 117.3 no
C20 . C19 . H191 . 114.7 no
C18 . C19 . H192 . 107.9 no
C20 . C19 . H192 . 106.8 no
H191 . C19 . H192 . 109.5 no
C19 . C20 . O2 . 109(3) yes
C19 . C20 . H201 . 113.3 no
O2 . C20 . H201 . 110.3 no
C19 . C20 . H202 . 106.6 no
O2 . C20 . H202 . 107.9 no
H201 . C20 . H202 . 109.5 no
O3 . C21 . C22 . 102(2) yes
O3 . C21 . H211 . 111.3 no
C22 . C21 . H211 . 111.3 no
O3 . C21 . H212 . 111.1 no
C22 . C21 . H212 . 111.4 no
H211 . C21 . H212 . 109.5 no
C21 . C22 . C23 . 110(3) yes
C21 . C22 . H221 . 109.9 no
C23 . C22 . H221 . 108.0 no
C21 . C22 . H222 . 109.9 no
C23 . C22 . H222 . 110.0 no
H221 . C22 . H222 . 109.5 no
C22 . C23 . C24 . 108(3) yes
C22 . C23 . H231 . 111.2 no
C24 . C23 . H231 . 112.4 no
C22 . C23 . H232 . 108.9 no
C24 . C23 . H232 . 106.8 no
H231 . C23 . H232 . 109.5 no
C23 . C24 . O3 . 107(3) yes
C23 . C24 . H241 . 107.3 no
O3 . C24 . H241 . 108.0 no
C23 . C24 . H242 . 112.9 no
O3 . C24 . H242 . 111.9 no
H241 . C24 . H242 . 109.5 no
C6 . C25 . C26 . 112.1(19) yes
C6 . C25 . C27 . 111.5(18) yes
C26 . C25 . C27 . 109.9(18) yes
C6 . C25 . H251 . 106.2 no
C26 . C25 . H251 . 108.1 no
C27 . C25 . H251 . 108.9 no
C25 . C26 . H261 . 110.0 no
C25 . C26 . H262 . 109.1 no
H261 . C26 . H262 . 109.5 no
C25 . C26 . H263 . 109.2 no
H261 . C26 . H263 . 109.5 no
H262 . C26 . H263 . 109.5 no
C25 . C27 . H271 . 108.4 no
C25 . C27 . H272 . 109.4 no
H271 . C27 . H272 . 109.5 no
C25 . C27 . H273 . 110.6 no
H271 . C27 . H273 . 109.5 no
H272 . C27 . H273 . 109.5 no
C10 . C28 . C29 . 111.2(18) yes
C10 . C28 . C30 . 111.1(18) yes
C29 . C28 . C30 . 107.6(18) yes
C10 . C28 . H281 . 106.0 no
C29 . C28 . H281 . 110.8 no
C30 . C28 . H281 . 110.1 no
C28 . C29 . H291 . 109.3 no
C28 . C29 . H292 . 109.2 no
H291 . C29 . H292 . 109.5 no
C28 . C29 . H293 . 109.9 no
H291 . C29 . H293 . 109.5 no
H292 . C29 . H293 . 109.5 no
C28 . C30 . H301 . 109.5 no
C28 . C30 . H302 . 109.9 no
H301 . C30 . H302 . 109.5 no
C28 . C30 . H303 . 109.1 no
H301 . C30 . H303 . 109.5 no
H302 . C30 . H303 . 109.5 no
C12 . C31 . C32 . 117.4(16) yes
C12 . C31 . C33 . 107.9(16) yes
C32 . C31 . C33 . 109.9(17) yes
C12 . C31 . H311 . 103.5 no
C32 . C31 . H311 . 104.0 no
C33 . C31 . H311 . 114.2 no
C31 . C32 . H321 . 108.8 no
C31 . C32 . H322 . 109.2 no
H321 . C32 . H322 . 109.5 no
C31 . C32 . H323 . 110.3 no
H321 . C32 . H323 . 109.5 no
H322 . C32 . H323 . 109.5 no
C31 . C33 . H331 . 108.9 no
C31 . C33 . H332 . 111.0 no
H331 . C33 . H332 . 109.5 no
C31 . C33 . H333 . 108.5 no
H331 . C33 . H333 . 109.5 no
H332 . C33 . H333 . 109.5 no
C16 . C34 . C35 . 110.8(17) yes
C16 . C34 . C36 . 107.1(18) yes
C35 . C34 . C36 . 112.4(18) yes
C16 . C34 . H341 . 112.2 no
C35 . C34 . H341 . 105.4 no
C36 . C34 . H341 . 108.9 no
C34 . C35 . H351 . 109.9 no
C34 . C35 . H352 . 108.7 no
H351 . C35 . H352 . 109.5 no
C34 . C35 . H353 . 109.8 no
H351 . C35 . H353 . 109.5 no
H352 . C35 . H353 . 109.5 no
C34 . C36 . H361 . 110.1 no
C34 . C36 . H362 . 109.3 no
H361 . C36 . H362 . 109.5 no
C34 . C36 . H363 . 109.0 no
H361 . C36 . H363 . 109.5 no
H362 . C36 . H363 . 109.5 no
O3 . Li1 . Cl2 . 121.4(19) yes
O3 . Li1 . Cl1 . 110.7(18) yes
Cl2 . Li1 . Cl1 . 95.9(15) yes
O3 . Li1 . O2 . 108(2) yes
Cl2 . Li1 . O2 . 111.3(18) yes
Cl1 . Li1 . O2 . 108.3(18) yes

loop_
_geom_bond_atom_site_label_1
_geom_bond_site_symmetry_1
_geom_bond_atom_site_label_2
_geom_bond_site_symmetry_2
_geom_bond_distance
_geom_bond_publ_flag
U1 . Cl1 . 2.700(5) yes
U1 . Cl2 . 2.707(5) yes
U1 . Cl3 . 2.647(5) yes
U1 . O1 . 2.431(12) yes
U1 . N1 . 2.181(15) yes
U1 . N2 . 2.193(15) yes
Cl1 . Li1 . 2.39(4) yes
Cl2 . Li1 . 2.34(4) yes
O1 . C2 . 1.418(19) yes
O1 . C3 . 1.399(19) yes
O2 . C17 . 1.42(3) yes
O2 . C20 . 1.36(3) yes
O2 . Li1 . 1.91(4) yes
O3 . C21 . 1.45(3) yes
O3 . C24 . 1.36(3) yes
O3 . Li1 . 1.86(4) yes
N1 . C1 . 1.497(19) yes
N1 . C5 . 1.43(2) yes
N2 . C4 . 1.44(2) yes
N2 . C11 . 1.454(18) yes
C1 . C2 . 1.47(2) yes
C1 . H11 . 0.950 no
C1 . H12 . 0.950 no
C2 . H21 . 0.950 no
C2 . H22 . 0.950 no
C3 . C4 . 1.49(2) yes
C3 . H31 . 0.950 no
C3 . H32 . 0.950 no
C4 . H41 . 0.950 no
C4 . H42 . 0.950 no
C5 . C6 . 1.41(2) yes
C5 . C10 . 1.41(2) yes
C6 . C7 . 1.42(2) yes
C6 . C25 . 1.49(2) yes
C7 . C8 . 1.39(2) yes
C7 . H71 . 0.950 no
C8 . C9 . 1.40(2) yes
C8 . H81 . 0.950 no
C9 . C10 . 1.39(2) yes
C9 . H91 . 0.950 no
C10 . C28 . 1.51(2) yes
C11 . C12 . 1.377(19) yes
C11 . C16 . 1.45(2) yes
C12 . C13 . 1.40(2) yes
C12 . C31 . 1.54(2) yes
C13 . C14 . 1.39(2) yes
C13 . H131 . 0.950 no
C14 . C15 . 1.38(2) yes
C14 . H141 . 0.950 no
C15 . C16 . 1.37(2) yes
C15 . H151 . 0.950 no
C16 . C34 . 1.52(2) yes
C17 . C18 . 1.45(3) yes
C17 . H171 . 0.950 no
C17 . H172 . 0.950 no
C18 . C19 . 1.41(4) yes
C18 . H181 . 0.950 no
C18 . H182 . 0.950 no
C19 . C20 . 1.46(4) yes
C19 . H191 . 0.950 no
C19 . H192 . 0.950 no
C20 . H201 . 0.950 no
C20 . H202 . 0.950 no
C21 . C22 . 1.47(3) yes
C21 . H211 . 0.950 no
C21 . H212 . 0.950 no
C22 . C23 . 1.37(3) yes
C22 . H221 . 0.950 no
C22 . H222 . 0.950 no
C23 . C24 . 1.45(3) yes
C23 . H231 . 0.950 no
C23 . H232 . 0.950 no
C24 . H241 . 0.950 no
C24 . H242 . 0.950 no
C25 . C26 . 1.52(2) yes
C25 . C27 . 1.50(2) yes
C25 . H251 . 0.950 no
C26 . H261 . 0.950 no
C26 . H262 . 0.950 no
C26 . H263 . 0.950 no
C27 . H271 . 0.950 no
C27 . H272 . 0.950 no
C27 . H273 . 0.950 no
C28 . C29 . 1.57(3) yes
C28 . C30 . 1.55(2) yes
C28 . H281 . 0.950 no
C29 . H291 . 0.950 no
C29 . H292 . 0.950 no
C29 . H293 . 0.950 no
C30 . H301 . 0.950 no
C30 . H302 . 0.950 no
C30 . H303 . 0.950 no
C31 . C32 . 1.50(2) yes
C31 . C33 . 1.52(2) yes
C31 . H311 . 0.950 no
C32 . H321 . 0.950 no
C32 . H322 . 0.950 no
C32 . H323 . 0.950 no
C33 . H331 . 0.950 no
C33 . H332 . 0.950 no
C33 . H333 . 0.950 no
C34 . C35 . 1.50(2) yes
C34 . C36 . 1.55(2) yes
C34 . H341 . 0.950 no
C35 . H351 . 0.950 no
C35 . H352 . 0.950 no
C35 . H353 . 0.950 no
C36 . H361 . 0.950 no
C36 . H362 . 0.950 no
C36 . H363 . 0.950 no
